data_7719583
loop_
_publ_author_name
'Sahoo, Limashree'
'Zhang, Yi'
'Das, Amrit'
'de Visser, Sam P.'
'Sastri, Chivukula V.'

_publ_section_title
;
 Role of heteroatom substitution on the stability and reactivity of
 mononuclear Cu(II)-alkylperoxo complexes.
;
_journal_issue 38
_journal_name_full 'Dalton transactions (Cambridge, England : 2003)'
_journal_page_first 14367
_journal_page_last 14375
_journal_paper_doi 10.1039/d5dt01804h
_journal_volume 54
_journal_year 2025
_chemical_formula_moiety 'C17 H23 Cu N4 O2, 2(Cl O4)'
_chemical_formula_sum 'C17 H23 Cl2 Cu N4 O10'
_chemical_formula_weight 577.83
_chemical_name_systematic Cu-Ome-ClO4
_space_group_crystal_system monoclinic
_space_group_IT_number 14
_space_group_name_Hall '-P 2ybc'
_space_group_name_H-M_alt 'P 1 21/c 1'
_atom_sites_solution_hydrogens mixed
_atom_sites_solution_primary iterative
_audit_creation_date 2024-10-18
_audit_creation_method
;
Olex2 1.5
(compiled 2021.12.09 svn.r5202d8cf for OlexSys, GUI svn.r6439)
;
_audit_update_record
;
2024-10-28 deposited with the CCDC.	2025-09-02 downloaded from the CCDC.
;
_cell_angle_alpha 90
_cell_angle_beta 102.470(2)
_cell_angle_gamma 90
_cell_formula_units_Z 4
_cell_length_a 15.0427(10)
_cell_length_b 10.7911(10)
_cell_length_c 15.2974(12)
_cell_measurement_reflns_used 9665
_cell_measurement_temperature 298.00
_cell_measurement_theta_max 28.65
_cell_measurement_theta_min 2.33
_cell_volume 2424.6(3)
_computing_cell_refinement 'SAINT V8.40B (?, 2016)'
_computing_data_collection
;
CrystalClear-SM Expert 2.0 r7 (Rigaku, 2011)
;
_computing_data_reduction 'SAINT V8.40B (?, 2016)'
_computing_molecular_graphics 'Olex2 1.5 (Dolomanov et al., 2009)'
_computing_publication_material 'Olex2 1.5 (Dolomanov et al., 2009)'
_computing_structure_refinement 'SHELXL 2018/3 (Sheldrick, 2015)'
_computing_structure_solution 'olex2.solve 1.5 (Bourhis et al., 2015)'
_diffrn_ambient_temperature 298.00
_diffrn_detector 'CCD area detector'
_diffrn_detector_area_resol_mean 7.9
_diffrn_detector_type 'Bruker SMART CCD 1K area detector'
_diffrn_measured_fraction_theta_full 0.988
_diffrn_measured_fraction_theta_max 0.982
_diffrn_measurement_device 'three-circle diffractometer'
_diffrn_measurement_device_type 'Bruker APEX-II CCD'
_diffrn_measurement_method 'profile data from \w-scans'
_diffrn_measurement_specimen_support 'Mitegen 50um'
_diffrn_radiation_collimation 0.3
_diffrn_radiation_monochromator graphite
_diffrn_radiation_probe x-ray
_diffrn_radiation_type MoK\a
_diffrn_radiation_wavelength 0.71073
_diffrn_reflns_av_R_equivalents 0.0546
_diffrn_reflns_av_unetI/netI 0.0376
_diffrn_reflns_Laue_measured_fraction_full 0.988
_diffrn_reflns_Laue_measured_fraction_max 0.982
_diffrn_reflns_limit_h_max 20
_diffrn_reflns_limit_h_min -20
_diffrn_reflns_limit_k_max 14
_diffrn_reflns_limit_k_min -14
_diffrn_reflns_limit_l_max 20
_diffrn_reflns_limit_l_min -20
_diffrn_reflns_number 65932
_diffrn_reflns_point_group_measured_fraction_full 0.988
_diffrn_reflns_point_group_measured_fraction_max 0.982
_diffrn_reflns_theta_full 25.242
_diffrn_reflns_theta_max 28.682
_diffrn_reflns_theta_min 2.328
_diffrn_source 'sealed X-ray tube'
_diffrn_source_current 1.4
_diffrn_source_power 0.07
_diffrn_source_target Mo
_diffrn_source_type 'Rotating Anode'
_diffrn_source_voltage 50.0
_diffrn_standards_number 0
_exptl_absorpt_coefficient_mu 1.179
_exptl_absorpt_correction_T_max 0.7458
_exptl_absorpt_correction_T_min 0.6382
_exptl_absorpt_correction_type multi-scan
_exptl_absorpt_process_details
;
SADABS-2016/2 (Bruker,2016/2) was used for absorption correction.
wR2(int) was 0.1381 before and 0.0600 after correction.
The Ratio of minimum to maximum transmission is 0.8557.
The \l/2 correction factor is Not present.
;
_exptl_crystal_colour 'metallic bluish blue'
_exptl_crystal_colour_lustre metallic
_exptl_crystal_colour_modifier bluish
_exptl_crystal_colour_primary blue
_exptl_crystal_density_diffrn 1.583
_exptl_crystal_description block
_exptl_crystal_F_000 1184
_exptl_crystal_recrystallization_method 'Re-crystallisation from solvent: Acetonitrile'
_exptl_crystal_size_max 0.08
_exptl_crystal_size_mid 0.04
_exptl_crystal_size_min 0.02
_refine_diff_density_max 0.735
_refine_diff_density_min -0.630
_refine_diff_density_rms 0.084
_refine_ls_extinction_method none
_refine_ls_goodness_of_fit_ref 1.064
_refine_ls_hydrogen_treatment constr
_refine_ls_matrix_type full
_refine_ls_number_parameters 310
_refine_ls_number_reflns 6149
_refine_ls_number_restraints 198
_refine_ls_restrained_S_all 1.063
_refine_ls_R_factor_all 0.1454
_refine_ls_R_factor_gt 0.0858
_refine_ls_shift/su_max 0.001
_refine_ls_shift/su_mean 0.000
_refine_ls_structure_factor_coef Fsqd
_refine_ls_weighting_details 'w=1/[\s^2^(Fo^2^)+(0.0946P)^2^+4.8834P] where P=(Fo^2^+2Fc^2^)/3'
_refine_ls_weighting_scheme calc
_refine_ls_wR_factor_gt 0.1983
_refine_ls_wR_factor_ref 0.2446
_reflns_Friedel_coverage 0.000
_reflns_number_gt 3653
_reflns_number_total 6149
_reflns_threshold_expression 'I > 2\s(I)'
_cod_data_source_file d5dt01804h19.cif
_cod_data_source_block cuomeclo4_1_0ma_a
_cod_database_code 7719583
_shelx_shelxl_version_number 2018/3
_shelx_space_group_comment
;
The symmetry employed for this shelxl refinement is uniquely defined
by the following loop, which should always be used as a source of
symmetry information in preference to the above space-group names.
They are only intended as comments.
;
_shelx_estimated_absorpt_t_max 0.977
_shelx_estimated_absorpt_t_min 0.912
_olex2_refinement_description
;
1. Fixed Uiso
 At 1.2 times of:
  All C(H) groups, All C(H,H) groups
 At 1.5 times of:
  All C(H,H,H) groups, All O(H,H) groups
2. Uiso/Uaniso restraints and constraints
All non-hydrogen atoms have similar U: within 2A with sigma of 0.04 and sigma
for terminal atoms of 0.08 within 2A
3.a Rotating group:
 O2(H2A,H2B)
3.b Secondary CH2 refined with riding coordinates:
 C00C(H00A,H00C), C00I(H00D,H00E), C00Q(H00R,H00S)
3.c Aromatic/amide H refined with riding coordinates:
 C00B(H00B), C00F(H00F), C00H(H00H), C00K(H00K), C00L(H00L), C00O(H00P),
 C00P(H00Q), C00R(H00T), C00S(H00U)
3.d Idealised Me refined as rotating group:
 C00J(H00G,H00I,H00J), C00M(H00M,H00N,H00O)
;
_olex2_submission_original_sample_id Cu-Ome-ClO4
_olex2_submission_special_instructions 'No special instructions were received'

loop_
_space_group_symop_operation_xyz
'x, y, z'
'-x, y+1/2, -z+1/2'
'-x, -y, -z'
'x, -y-1/2, z-1/2'

loop_
_atom_site_label
_atom_site_type_symbol
_atom_site_fract_x
_atom_site_fract_y
_atom_site_fract_z
_atom_site_U_iso_or_equiv
_atom_site_adp_type
_atom_site_occupancy
_atom_site_site_symmetry_order
_atom_site_calc_flag
_atom_site_refinement_flags_posn
_atom_site_refinement_flags_adp
_atom_site_refinement_flags_occupancy
_atom_site_disorder_assembly
_atom_site_disorder_group
Cu1 Cu 0.74699(4) 0.73880(6) 0.66771(4) 0.0624(3) Uani 1 1 d . U . . .
Cl02 Cl 0.90410(10) 0.23641(13) 0.59960(9) 0.0657(4) Uani 1 1 d . U . . .
Cl03 Cl 0.40470(10) 0.89157(13) 0.67583(11) 0.0749(4) Uani 1 1 d . U . . .
O1 O 0.8702(3) 0.7624(4) 0.5961(3) 0.0882(14) Uani 1 1 d . U . . .
N3 N 0.6855(3) 0.6190(4) 0.5739(3) 0.0682(11) Uani 1 1 d . U . . .
N5 N 0.8171(3) 0.6132(4) 0.7507(3) 0.0687(12) Uani 1 1 d . U . . .
N4 N 0.7804(3) 0.8864(4) 0.7436(3) 0.0697(12) Uani 1 1 d . U . . .
N2 N 0.6917(3) 0.8679(4) 0.5754(3) 0.0729(13) Uani 1 1 d . U . . .
C00A C 0.8589(4) 0.5360(5) 0.7878(4) 0.0706(14) Uani 1 1 d . U . . .
C00B C 0.6987(4) 0.4966(6) 0.5709(4) 0.0805(16) Uani 1 1 d . U . . .
H00B H 0.740101 0.459397 0.617501 0.097 Uiso 1 1 calc R U . . .
C00C C 0.6652(5) 0.9722(6) 0.6257(5) 0.0886(19) Uani 1 1 d . U . . .
H00A H 0.604587 0.958057 0.635848 0.106 Uiso 1 1 calc R U . . .
H00C H 0.663934 1.047708 0.591078 0.106 Uiso 1 1 calc R U . . .
C00D C 0.7310(4) 0.9868(5) 0.7138(5) 0.0769(16) Uani 1 1 d . U . . .
C00E C 0.6264(4) 0.6730(6) 0.5058(4) 0.0742(15) Uani 1 1 d . U . . .
C00F C 0.8411(5) 0.8947(6) 0.8215(5) 0.0849(18) Uani 1 1 d . U . . .
H00F H 0.876807 0.825965 0.842052 0.102 Uiso 1 1 calc R U . . .
O00G O 0.4393(5) 0.7847(7) 0.7221(6) 0.161(3) Uani 1 1 d . U . . .
C00H C 0.8335(5) 0.8265(8) 0.5208(5) 0.099(2) Uani 1 1 d . U . . .
H00H H 0.852742 0.816206 0.467421 0.119 Uiso 1 1 calc R U . . .
C00I C 0.6126(5) 0.8104(7) 0.5147(5) 0.0902(19) Uani 1 1 d . U . . .
H00D H 0.603774 0.848895 0.456154 0.108 Uiso 1 1 calc R U . . .
H00E H 0.558256 0.824682 0.537736 0.108 Uiso 1 1 calc R U . . .
C00J C 0.9385(5) 0.6748(7) 0.5969(5) 0.095(2) Uani 1 1 d . U . . .
H00G H 0.971380 0.661752 0.657352 0.142 Uiso 1 1 calc R U . . .
H00I H 0.979571 0.704310 0.561423 0.142 Uiso 1 1 calc R U . . .
H00J H 0.911700 0.598180 0.572517 0.142 Uiso 1 1 calc R U . . .
C00K C 0.6539(5) 0.4243(7) 0.5023(5) 0.095(2) Uani 1 1 d . U . . .
H00K H 0.662991 0.339077 0.502946 0.114 Uiso 1 1 calc R U . . .
C00L C 0.7394(6) 1.0956(6) 0.7630(6) 0.098(2) Uani 1 1 d . U . . .
H00L H 0.703845 1.164152 0.741712 0.118 Uiso 1 1 calc R U . . .
C00M C 0.9117(5) 0.4350(6) 0.8362(5) 0.101(2) Uani 1 1 d . U . . .
H00M H 0.883311 0.357423 0.816072 0.151 Uiso 1 1 calc R U . . .
H00N H 0.914477 0.444326 0.899166 0.151 Uiso 1 1 calc R U . . .
H00O H 0.972254 0.436588 0.825440 0.151 Uiso 1 1 calc R U . . .
O00N O 0.4107(6) 0.8757(9) 0.5875(5) 0.177(3) Uani 1 1 d . U . . .
C00O C 0.5812(5) 0.6050(8) 0.4352(4) 0.096(2) Uani 1 1 d . U . . .
H00P H 0.540682 0.643606 0.388613 0.115 Uiso 1 1 calc R U . . .
C00P C 0.5951(6) 0.4800(9) 0.4325(5) 0.103(2) Uani 1 1 d . U . . .
H00Q H 0.565037 0.433338 0.383897 0.124 Uiso 1 1 calc R U . . .
C00Q C 0.7633(5) 0.9105(9) 0.5295(6) 0.120(3) Uani 1 1 d . U . . .
H00R H 0.733557 0.937223 0.469806 0.144 Uiso 1 1 calc R U . . .
H00S H 0.791916 0.982963 0.561074 0.144 Uiso 1 1 calc R U . . .
C00R C 0.8001(6) 1.1011(7) 0.8426(6) 0.105(2) Uani 1 1 d . U . . .
H00T H 0.805825 1.173140 0.876746 0.126 Uiso 1 1 calc R U . . .
C00S C 0.8525(6) 1.0005(7) 0.8721(6) 0.104(2) Uani 1 1 d . U . . .
H00U H 0.895422 1.003485 0.925892 0.125 Uiso 1 1 calc R U . . .
O00T O 0.3172(5) 0.9130(9) 0.6782(6) 0.189(4) Uani 1 1 d . U . . .
O00U O 0.9254(5) 0.3591(6) 0.5885(7) 0.189(4) Uani 1 1 d . U . . .
O00V O 0.4640(7) 0.9904(7) 0.7034(8) 0.199(4) Uani 1 1 d . U . . .
O00W O 0.9432(8) 0.1791(12) 0.6778(6) 0.238(5) Uani 1 1 d . U . . .
O00X O 0.8169(6) 0.2203(10) 0.5823(12) 0.290(8) Uani 1 1 d . U . . .
O3 O 0.9422(11) 0.1654(10) 0.5478(8) 0.278(7) Uani 1 1 d . U . . .
O2 O 0.6235(3) 0.7140(5) 0.7443(4) 0.1049(16) Uani 1 1 d . . . . .
H2A H 0.574691 0.742184 0.711476 0.157 Uiso 1 1 d R U . . .
H2B H 0.613040 0.637091 0.749304 0.157 Uiso 1 1 d R U . . .

loop_
_atom_site_aniso_label
_atom_site_aniso_U_11
_atom_site_aniso_U_22
_atom_site_aniso_U_33
_atom_site_aniso_U_23
_atom_site_aniso_U_13
_atom_site_aniso_U_12
Cu1 0.0642(4) 0.0561(4) 0.0671(4) 0.0159(3) 0.0142(3) 0.0091(3)
Cl02 0.0668(8) 0.0667(8) 0.0632(8) -0.0003(6) 0.0134(6) -0.0059(6)
Cl03 0.0746(9) 0.0617(8) 0.0831(10) -0.0029(7) 0.0051(7) 0.0085(6)
O1 0.080(3) 0.096(3) 0.097(3) 0.032(2) 0.039(2) 0.024(2)
N3 0.071(3) 0.065(3) 0.067(3) 0.003(2) 0.013(2) 0.007(2)
N5 0.075(3) 0.058(3) 0.071(3) 0.016(2) 0.012(2) 0.005(2)
N4 0.067(3) 0.057(3) 0.088(3) 0.010(2) 0.023(2) -0.003(2)
N2 0.067(3) 0.066(3) 0.084(3) 0.030(2) 0.012(2) 0.012(2)
C00A 0.083(4) 0.054(3) 0.068(3) 0.007(3) 0.002(3) 0.002(3)
C00B 0.089(4) 0.071(4) 0.078(4) -0.002(3) 0.010(3) 0.005(3)
C00C 0.082(4) 0.059(3) 0.120(5) 0.018(3) 0.009(4) 0.016(3)
C00D 0.070(3) 0.055(3) 0.111(5) 0.019(3) 0.031(3) 0.001(3)
C00E 0.082(4) 0.081(4) 0.059(3) 0.011(3) 0.014(3) 0.008(3)
C00F 0.090(4) 0.076(4) 0.085(4) 0.010(3) 0.013(4) -0.009(3)
O00G 0.121(5) 0.117(5) 0.225(9) 0.050(5) -0.009(5) 0.016(4)
C00H 0.097(5) 0.119(6) 0.088(4) 0.037(4) 0.036(4) 0.021(4)
C00I 0.097(5) 0.090(5) 0.078(4) 0.021(4) 0.007(4) 0.024(4)
C00J 0.079(4) 0.100(5) 0.117(5) 0.009(4) 0.046(4) 0.017(4)
C00K 0.104(5) 0.081(4) 0.099(5) -0.014(4) 0.021(4) 0.006(4)
C00L 0.103(5) 0.059(4) 0.144(7) 0.006(4) 0.049(5) 0.000(3)
C00M 0.121(6) 0.068(4) 0.101(5) 0.021(4) -0.004(4) 0.020(4)
O00N 0.193(7) 0.220(9) 0.120(5) -0.011(6) 0.041(5) 0.042(7)
C00O 0.098(5) 0.122(6) 0.064(4) 0.005(4) 0.010(3) 0.012(4)
C00P 0.116(6) 0.111(6) 0.085(5) -0.024(4) 0.023(4) -0.003(5)
C00Q 0.097(5) 0.138(7) 0.136(6) 0.089(6) 0.047(5) 0.026(5)
C00R 0.127(6) 0.071(4) 0.124(6) -0.013(4) 0.044(5) -0.024(4)
C00S 0.116(6) 0.084(5) 0.112(6) -0.010(4) 0.024(5) -0.030(4)
O00T 0.116(5) 0.217(9) 0.246(9) 0.082(7) 0.070(6) 0.074(5)
O00U 0.156(6) 0.081(4) 0.312(11) 0.019(6) 0.009(7) -0.024(4)
O00V 0.208(8) 0.123(6) 0.273(10) -0.048(6) 0.063(8) -0.057(6)
O00W 0.266(11) 0.274(12) 0.142(7) 0.062(8) -0.022(7) 0.078(10)
O00X 0.113(6) 0.180(8) 0.53(2) 0.161(12) -0.045(10) -0.022(6)
O3 0.47(2) 0.166(9) 0.264(12) -0.015(8) 0.232(13) 0.040(11)
O2 0.094(3) 0.085(3) 0.149(5) 0.020(3) 0.057(3) 0.007(3)

loop_
_atom_type_symbol
_atom_type_description
_atom_type_scat_dispersion_real
_atom_type_scat_dispersion_imag
_atom_type_scat_source
C C 0.0033 0.0016 'International Tables Vol C Tables 4.2.6.8 and 6.1.1.4'
H H 0.0000 0.0000 'International Tables Vol C Tables 4.2.6.8 and 6.1.1.4'
Cl Cl 0.1484 0.1585 'International Tables Vol C Tables 4.2.6.8 and 6.1.1.4'
Cu Cu 0.3201 1.2651 'International Tables Vol C Tables 4.2.6.8 and 6.1.1.4'
N N 0.0061 0.0033 'International Tables Vol C Tables 4.2.6.8 and 6.1.1.4'
O O 0.0106 0.0060 'International Tables Vol C Tables 4.2.6.8 and 6.1.1.4'

loop_
_geom_angle_atom_site_label_1
_geom_angle_atom_site_label_2
_geom_angle_atom_site_label_3
_geom_angle
_geom_angle_site_symmetry_1
_geom_angle_site_symmetry_3
_geom_angle_publ_flag
O1 Cu1 O2 178.64(18) . . ?
N3 Cu1 O1 91.42(19) . . ?
N3 Cu1 N2 83.6(2) . . ?
N3 Cu1 O2 89.5(2) . . ?
N5 Cu1 O1 90.50(17) . . ?
N5 Cu1 N3 96.7(2) . . ?
N5 Cu1 N2 171.78(19) . . ?
N5 Cu1 O2 88.41(19) . . ?
N4 Cu1 O1 93.43(19) . . ?
N4 Cu1 N3 164.33(19) . . ?
N4 Cu1 N5 98.2(2) . . ?
N4 Cu1 N2 82.5(2) . . ?
N4 Cu1 O2 85.94(19) . . ?
N2 Cu1 O1 81.28(17) . . ?
N2 Cu1 O2 99.82(19) . . ?
O00W Cl02 O00U 118.4(7) . . ?
O00X Cl02 O00U 110.8(6) . . ?
O00X Cl02 O00W 110.2(9) . . ?
O00X Cl02 O3 110.7(11) . . ?
O3 Cl02 O00U 109.9(7) . . ?
O3 Cl02 O00W 95.9(8) . . ?
O00G Cl03 O00V 109.6(5) . . ?
O00N Cl03 O00G 107.3(6) . . ?
O00N Cl03 O00V 102.5(6) . . ?
O00T Cl03 O00G 112.9(5) . . ?
O00T Cl03 O00N 108.6(6) . . ?
O00T Cl03 O00V 115.2(6) . . ?
C00H O1 Cu1 103.5(4) . . ?
C00H O1 C00J 121.2(6) . . ?
C00J O1 Cu1 125.0(4) . . ?
C00B N3 Cu1 127.7(4) . . ?
C00B N3 C00E 118.7(5) . . ?
C00E N3 Cu1 113.6(4) . . ?
C00A N5 Cu1 171.1(5) . . ?
C00D N4 Cu1 113.7(4) . . ?
C00D N4 C00F 118.1(6) . . ?
C00F N4 Cu1 128.0(4) . . ?
C00C N2 Cu1 106.2(4) . . ?
C00C N2 C00I 112.3(5) . . ?
C00C N2 C00Q 108.6(6) . . ?
C00I N2 Cu1 107.6(4) . . ?
C00I N2 C00Q 113.6(6) . . ?
C00Q N2 Cu1 108.2(4) . . ?
N5 C00A C00M 179.0(7) . . ?
N3 C00B H00B 118.7 . . ?
N3 C00B C00K 122.5(6) . . ?
C00K C00B H00B 118.7 . . ?
N2 C00C H00A 109.5 . . ?
N2 C00C H00C 109.5 . . ?
N2 C00C C00D 110.6(5) . . ?
H00A C00C H00C 108.1 . . ?
C00D C00C H00A 109.5 . . ?
C00D C00C H00C 109.5 . . ?
N4 C00D C00C 115.6(6) . . ?
N4 C00D C00L 121.4(7) . . ?
C00L C00D C00C 123.0(6) . . ?
N3 C00E C00I 115.9(5) . . ?
N3 C00E C00O 120.9(6) . . ?
C00O C00E C00I 123.2(6) . . ?
N4 C00F H00F 118.7 . . ?
N4 C00F C00S 122.5(7) . . ?
C00S C00F H00F 118.7 . . ?
O1 C00H H00H 122.6 . . ?
O1 C00H C00Q 114.9(6) . . ?
C00Q C00H H00H 122.6 . . ?
N2 C00I C00E 111.2(5) . . ?
N2 C00I H00D 109.4 . . ?
N2 C00I H00E 109.4 . . ?
C00E C00I H00D 109.4 . . ?
C00E C00I H00E 109.4 . . ?
H00D C00I H00E 108.0 . . ?
O1 C00J H00G 109.5 . . ?
O1 C00J H00I 109.5 . . ?
O1 C00J H00J 109.5 . . ?
H00G C00J H00I 109.5 . . ?
H00G C00J H00J 109.5 . . ?
H00I C00J H00J 109.5 . . ?
C00B C00K H00K 120.7 . . ?
C00B C00K C00P 118.6(7) . . ?
C00P C00K H00K 120.7 . . ?
C00D C00L H00L 120.3 . . ?
C00R C00L C00D 119.4(7) . . ?
C00R C00L H00L 120.3 . . ?
C00A C00M H00M 109.5 . . ?
C00A C00M H00N 109.5 . . ?
C00A C00M H00O 109.5 . . ?
H00M C00M H00N 109.5 . . ?
H00M C00M H00O 109.5 . . ?
H00N C00M H00O 109.5 . . ?
C00E C00O H00P 119.9 . . ?
C00E C00O C00P 120.2(7) . . ?
C00P C00O H00P 119.9 . . ?
C00K C00P H00Q 120.5 . . ?
C00O C00P C00K 119.1(7) . . ?
C00O C00P H00Q 120.5 . . ?
N2 C00Q H00R 107.7 . . ?
N2 C00Q H00S 107.7 . . ?
C00H C00Q N2 118.6(6) . . ?
C00H C00Q H00R 107.7 . . ?
C00H C00Q H00S 107.7 . . ?
H00R C00Q H00S 107.1 . . ?
C00L C00R H00T 120.3 . . ?
C00L C00R C00S 119.5(7) . . ?
C00S C00R H00T 120.3 . . ?
C00F C00S H00U 120.5 . . ?
C00R C00S C00F 119.0(8) . . ?
C00R C00S H00U 120.5 . . ?
Cu1 O2 H2A 109.2 . . ?
Cu1 O2 H2B 109.1 . . ?
H2A O2 H2B 104.4 . . ?

loop_
_geom_bond_atom_site_label_1
_geom_bond_atom_site_label_2
_geom_bond_distance
_geom_bond_site_symmetry_2
_geom_bond_publ_flag
Cu1 O1 2.361(4) . ?
Cu1 N3 2.004(5) . ?
Cu1 N5 1.995(4) . ?
Cu1 N4 1.971(5) . ?
Cu1 N2 2.030(4) . ?
Cu1 O2 2.416(5) . ?
Cl02 O00U 1.381(6) . ?
Cl02 O00W 1.362(8) . ?
Cl02 O00X 1.293(9) . ?
Cl02 O3 1.319(9) . ?
Cl03 O00G 1.394(6) . ?
Cl03 O00N 1.384(7) . ?
Cl03 O00T 1.345(7) . ?
Cl03 O00V 1.396(8) . ?
O1 C00H 1.355(8) . ?
O1 C00J 1.395(7) . ?
N3 C00B 1.338(8) . ?
N3 C00E 1.346(7) . ?
N5 C00A 1.122(7) . ?
N4 C00D 1.337(7) . ?
N4 C00F 1.339(8) . ?
N2 C00C 1.466(8) . ?
N2 C00I 1.478(9) . ?
N2 C00Q 1.481(8) . ?
C00A C00M 1.454(8) . ?
C00B H00B 0.9300 . ?
C00B C00K 1.364(9) . ?
C00C H00A 0.9700 . ?
C00C H00C 0.9700 . ?
C00C C00D 1.497(9) . ?
C00D C00L 1.386(10) . ?
C00E C00I 1.507(10) . ?
C00E C00O 1.362(9) . ?
C00F H00F 0.9300 . ?
C00F C00S 1.369(10) . ?
C00H H00H 0.9300 . ?
C00H C00Q 1.418(10) . ?
C00I H00D 0.9700 . ?
C00I H00E 0.9700 . ?
C00J H00G 0.9600 . ?
C00J H00I 0.9600 . ?
C00J H00J 0.9600 . ?
C00K H00K 0.9300 . ?
C00K C00P 1.370(11) . ?
C00L H00L 0.9300 . ?
C00L C00R 1.356(11) . ?
C00M H00M 0.9600 . ?
C00M H00N 0.9600 . ?
C00M H00O 0.9600 . ?
C00O H00P 0.9300 . ?
C00O C00P 1.367(11) . ?
C00P H00Q 0.9300 . ?
C00Q H00R 0.9700 . ?
C00Q H00S 0.9700 . ?
C00R H00T 0.9300 . ?
C00R C00S 1.361(11) . ?
C00S H00U 0.9300 . ?
O2 H2A 0.8508 . ?
O2 H2B 0.8512 . ?

loop_
_geom_torsion_atom_site_label_1
_geom_torsion_atom_site_label_2
_geom_torsion_atom_site_label_3
_geom_torsion_atom_site_label_4
_geom_torsion
_geom_torsion_site_symmetry_1
_geom_torsion_site_symmetry_2
_geom_torsion_site_symmetry_3
_geom_torsion_site_symmetry_4
_geom_torsion_publ_flag
Cu1 O1 C00H C00Q 32.2(8) . . . . ?
Cu1 N3 C00B C00K -178.7(5) . . . . ?
Cu1 N3 C00E C00I -3.7(7) . . . . ?
Cu1 N3 C00E C00O 177.9(5) . . . . ?
Cu1 N4 C00D C00C -4.6(7) . . . . ?
Cu1 N4 C00D C00L 174.0(5) . . . . ?
Cu1 N4 C00F C00S -174.0(5) . . . . ?
Cu1 N2 C00C C00D 34.2(6) . . . . ?
Cu1 N2 C00I C00E -30.5(6) . . . . ?
Cu1 N2 C00Q C00H 29.8(10) . . . . ?
O1 C00H C00Q N2 -45.5(12) . . . . ?
N3 C00B C00K C00P 2.0(11) . . . . ?
N3 C00E C00I N2 23.5(8) . . . . ?
N3 C00E C00O C00P 0.1(11) . . . . ?
N4 C00D C00L C00R 1.0(10) . . . . ?
N4 C00F C00S C00R 0.3(11) . . . . ?
N2 C00C C00D N4 -20.9(8) . . . . ?
N2 C00C C00D C00L 160.6(6) . . . . ?
C00B N3 C00E C00I 178.2(6) . . . . ?
C00B N3 C00E C00O -0.2(9) . . . . ?
C00B C00K C00P C00O -2.0(12) . . . . ?
C00C N2 C00I C00E -147.0(5) . . . . ?
C00C N2 C00Q C00H 144.6(8) . . . . ?
C00C C00D C00L C00R 179.4(7) . . . . ?
C00D N4 C00F C00S 1.6(9) . . . . ?
C00D C00L C00R C00S 0.9(11) . . . . ?
C00E N3 C00B C00K -0.9(10) . . . . ?
C00E C00O C00P C00K 1.0(12) . . . . ?
C00F N4 C00D C00C 179.2(5) . . . . ?
C00F N4 C00D C00L -2.2(9) . . . . ?
C00I N2 C00C C00D 151.6(5) . . . . ?
C00I N2 C00Q C00H -89.6(8) . . . . ?
C00I C00E C00O C00P -178.2(7) . . . . ?
C00J O1 C00H C00Q 178.7(7) . . . . ?
C00L C00R C00S C00F -1.5(12) . . . . ?
C00O C00E C00I N2 -158.1(6) . . . . ?
C00Q N2 C00C C00D -81.9(6) . . . . ?
C00Q N2 C00I C00E 89.2(6) . . . . ?
